data_7222939
loop_
_publ_author_name
'Ziegler, B.'
'Seitz, K.'
'Babel, D.'

_publ_section_title
;
 Silberdiammin-disilber-hexacyanometallate(III): Kantenverknuepfte
 Doppeltetraeder-Einheiten Ag2 N6 in den unterschiedlichen Strukturen von
 Eisen- und Cobaltkomplex.
;
_journal_name_full
;
Zeitschrift fuer Naturforschung, Teil B. Anorganische Chemie, Organische 
Chemie (42,1987-)
;
_journal_page_first 1589
_journal_page_last 1597
_journal_volume 43
_journal_year 1988
_chemical_formula_sum 'C6 H6 Ag3 Co N8'
_chemical_name_systematic '(Ag (N H3)2) Ag2 (Co (C N)6)'
_space_group_IT_number 15
_symmetry_space_group_name_Hall '-C 2yc'
_symmetry_space_group_name_H-M 'C 1 2/c 1'
_cell_angle_alpha 90
_cell_angle_beta 101.25
_cell_angle_gamma 90
_cell_formula_units_Z 4
_cell_length_a 7.721
_cell_length_b 13.479
_cell_length_c 14.052
_cell_volume 1434.311
_citation_journal_id_ASTM ZNBSEN
_cod_data_source_file Ziegler_ZNBSEN_1988_983.cif
_cod_data_source_block C6H6Ag3Co1N8
_cod_original_formula_sum 'C6 H6 Ag3 Co1 N8'
_cod_database_code 7222939

loop_
_symmetry_equiv_pos_as_xyz
x,y,z
-x,y,-z+1/2
-x,-y,-z
x,-y,z-1/2
x+1/2,y+1/2,z
-x+1/2,y+1/2,-z+1/2
-x+1/2,-y+1/2,-z
x+1/2,-y+1/2,z-1/2

loop_
_atom_site_label
_atom_site_type_symbol
_atom_site_fract_x
_atom_site_fract_y
_atom_site_fract_z
_atom_site_occupancy
_atom_site_U_iso_or_equiv
C1 C-2 0.3194 0.1851 -0.1056 1 0.0
H2 H+1 0.166 0.1082 0.4316 1 0.0
Ag2 Ag+1 0 0.08734 0.25 1 0.0
C2 C-2 0.2062 0.3673 -0.0754 1 0.0
H3 H+1 0.2562 0.0201 0.3871 1 0.0
H1 H+1 0.3032 0.1299 0.3654 1 0.0
N2 N+1 0.1795 0.4383 -0.1192 1 0.0
Co1 Co+3 0.25 0.25 0 1 0.0
N4 N-3 0.2106 0.0862 0.376 1 0.0
N3 N+1 -0.1251 0.1824 -0.0813 1 0.0
N1 N+1 0.3584 0.1461 -0.1703 1 0.0
Ag1 Ag+1 0.67714 -0.08856 0.32264 1 0.0
C3 C-2 0.016 0.2073 -0.0475 1 0.0
